data_4029389
loop_
_publ_author_name
'Hong, Fong-Jiao'
'Low, Yun-Yee'
'Chong, Kam-Weng'
'Thomas, Noel F.'
'Kam, Toh-Seok'

_publ_section_title
;
 Biomimetic oxidative dimerization of anodically generated stilbene
 radical cations: effect of aromatic substitution on product distribution
 and reaction pathways.
;
_journal_issue 10
_journal_name_full 'The Journal of organic chemistry'
_journal_page_first 4528
_journal_page_last 4543
_journal_paper_doi 10.1021/jo500559r
_journal_volume 79
_journal_year 2014
_chemical_formula_moiety 'C32 H24 F6 O2'
_chemical_formula_sum 'C32 H24 F6 O2'
_chemical_formula_weight 554.51
_chemical_melting_point 133(3)
_chemical_name_systematic
; 
 ? 
;
_space_group_IT_number 14
_symmetry_cell_setting monoclinic
_symmetry_space_group_name_Hall '-P 2ybc'
_symmetry_space_group_name_H-M 'P 1 21/c 1'
_atom_sites_solution_hydrogens geom
_atom_sites_solution_primary direct
_atom_sites_solution_secondary difmap
_audit_creation_method SHELXL-97
_cell_angle_alpha 90.00
_cell_angle_beta 115.919(2)
_cell_angle_gamma 90.00
_cell_formula_units_Z 8
_cell_length_a 16.1001(17)
_cell_length_b 19.841(2)
_cell_length_c 17.6455(19)
_cell_measurement_reflns_used 3325
_cell_measurement_temperature 296(2)
_cell_measurement_theta_max 20.25
_cell_measurement_theta_min 2.42
_cell_volume 5069.7(9)
_computing_cell_refinement 'SAINT (Bruker, 2007)'
_computing_data_collection 'APEX2 (Bruker, 2007)'
_computing_data_reduction 'SAINT (Bruker, 2007)'
_computing_molecular_graphics 'X-SEED (Barbour, 2001)'
_computing_publication_material
;  
SHELXL-97 (Sheldrick, 2008), enCIFer (Allen et al., 2004),
;
_computing_structure_refinement
;  
SHELXL97 (Sheldrick, 2008), Olex2 (Dolomanov & Puschmann, 2009)
;
_computing_structure_solution 'SHELXS97 (Sheldrick, 2008)'
_diffrn_ambient_temperature 296(2)
_diffrn_measured_fraction_theta_full 1.000
_diffrn_measured_fraction_theta_max 1.000
_diffrn_measurement_device_type 'Bruker SMART APEX CCD'
_diffrn_measurement_method '\w scans'
_diffrn_radiation_monochromator graphite
_diffrn_radiation_source 'fine-focus sealed tube'
_diffrn_radiation_type MoK\a
_diffrn_radiation_wavelength 0.71073
_diffrn_reflns_av_R_equivalents 0.1458
_diffrn_reflns_av_sigmaI/netI 0.1123
_diffrn_reflns_limit_h_max 20
_diffrn_reflns_limit_h_min -20
_diffrn_reflns_limit_k_max 25
_diffrn_reflns_limit_k_min -25
_diffrn_reflns_limit_l_max 22
_diffrn_reflns_limit_l_min -22
_diffrn_reflns_number 64494
_diffrn_reflns_theta_full 27.50
_diffrn_reflns_theta_max 27.50
_diffrn_reflns_theta_min 1.41
_exptl_absorpt_coefficient_mu 0.119
_exptl_absorpt_correction_T_max 0.9847
_exptl_absorpt_correction_T_min 0.9657
_exptl_absorpt_correction_type multi-scan
_exptl_absorpt_process_details 'SADABS (Bruker, 2006)'
_exptl_crystal_colour colorless
_exptl_crystal_density_diffrn 1.453
_exptl_crystal_density_method 'not measured'
_exptl_crystal_description block
_exptl_crystal_F_000 2272
_exptl_crystal_size_max 0.30
_exptl_crystal_size_mid 0.21
_exptl_crystal_size_min 0.13
_refine_diff_density_max 0.757
_refine_diff_density_min -0.359
_refine_diff_density_rms 0.067
_refine_ls_extinction_method none
_refine_ls_goodness_of_fit_ref 1.009
_refine_ls_hydrogen_treatment constr
_refine_ls_matrix_type full
_refine_ls_number_parameters 725
_refine_ls_number_reflns 11650
_refine_ls_number_restraints 0
_refine_ls_restrained_S_all 1.009
_refine_ls_R_factor_all 0.1681
_refine_ls_R_factor_gt 0.0674
_refine_ls_shift/su_max <0.001
_refine_ls_shift/su_mean <0.001
_refine_ls_structure_factor_coef Fsqd
_refine_ls_weighting_details 'calc w=1/[\s^2^(Fo^2^)+(0.0844P)^2^+1.5751P] where P=(Fo^2^+2Fc^2^)/3'
_refine_ls_weighting_scheme calc
_refine_ls_wR_factor_gt 0.1566
_refine_ls_wR_factor_ref 0.2040
_reflns_number_gt 5350
_reflns_number_total 11650
_reflns_threshold_expression I>2\s(I)
_cod_data_source_file jo500559r_si_017.cif
_cod_data_source_block hfj_1705_0m
_cod_depositor_comments
;
The following automatic conversions were performed:

'_chemical_melting_point' value '130-136' was changed to '133(3)' -
the average value was taken and precision was
estimated.

'_symmetry_cell_setting' value 'Monoclinic' changed to
'monoclinic' according to
/usr/data/users/saulius/crontab/automatic-downloads/rss-feeds/ACS/lib/dictionaries/cif_core.dic
dictionary named 'cif_core.dic' version 2.4.2 from 2011-04-26.

Automatic conversion script
Id: cif_fix_values 2281 2013-09-26 08:29:07Z andrius 

 Adding full bibliography for 4029384--4029417.cif.
;
_cod_original_sg_symbol_H-M 'P 21/c'
_cod_database_code 4029389

loop_
_symmetry_equiv_pos_as_xyz
'x, y, z'
'-x, y+1/2, -z+1/2'
'-x, -y, -z'
'x, -y-1/2, z-1/2'

loop_
_atom_site_label
_atom_site_type_symbol
_atom_site_fract_x
_atom_site_fract_y
_atom_site_fract_z
_atom_site_U_iso_or_equiv
_atom_site_adp_type
_atom_site_occupancy
_atom_site_symmetry_multiplicity
_atom_site_calc_flag
_atom_site_refinement_flags
C1A C 0.8147(2) 0.72622(19) 0.2762(2) 0.0285(8) Uani 1 1 d .
C2A C 0.8019(2) 0.65856(18) 0.2538(2) 0.0257(8) Uani 1 1 d .
C3A C 0.8391(2) 0.60943(19) 0.3150(2) 0.0307(9) Uani 1 1 d .
H3A H 0.8313 0.5643 0.2994 0.037 Uiso 1 1 calc R
C4A C 0.8885(2) 0.62675(19) 0.4004(2) 0.0316(9) Uani 1 1 d .
C5A C 0.8992(3) 0.69412(19) 0.4233(2) 0.0321(9) Uani 1 1 d .
H5A H 0.9306 0.7064 0.4796 0.039 Uiso 1 1 calc R
C6A C 0.8626(2) 0.7430(2) 0.3614(2) 0.0320(9) Uani 1 1 d .
H6A H 0.8701 0.7882 0.3769 0.038 Uiso 1 1 calc R
C7A C 0.7784(2) 0.77831(19) 0.2119(2) 0.0283(8) Uani 1 1 d .
H7A H 0.7763 0.8224 0.2288 0.034 Uiso 1 1 calc R
C8A C 0.7477(2) 0.76551(18) 0.1288(2) 0.0281(8) Uani 1 1 d .
C9A C 0.7169(2) 0.81889(19) 0.0650(2) 0.0298(8) Uani 1 1 d .
C10A C 0.6890(3) 0.8826(2) 0.0795(3) 0.0452(11) Uani 1 1 d .
H10A H 0.6912 0.8920 0.1319 0.054 Uiso 1 1 calc R
C11A C 0.6586(3) 0.9311(2) 0.0182(3) 0.0509(12) Uani 1 1 d .
H11A H 0.6392 0.9726 0.0293 0.061 Uiso 1 1 calc R
C12A C 0.6566(3) 0.9193(2) -0.0600(3) 0.0407(10) Uani 1 1 d .
C13A C 0.6855(3) 0.8579(2) -0.0752(3) 0.0398(10) Uani 1 1 d .
H13A H 0.6854 0.8495 -0.1271 0.048 Uiso 1 1 calc R
C14A C 0.7148(3) 0.8085(2) -0.0140(2) 0.0351(9) Uani 1 1 d .
H14A H 0.7336 0.7671 -0.0258 0.042 Uiso 1 1 calc R
C15A C 0.9600(3) 0.5903(2) 0.5434(2) 0.0477(11) Uani 1 1 d .
H15A H 1.0050 0.6255 0.5558 0.072 Uiso 1 1 calc R
H15B H 0.9892 0.5509 0.5756 0.072 Uiso 1 1 calc R
H15C H 0.9119 0.6050 0.5578 0.072 Uiso 1 1 calc R
C16A C 0.6174(3) 0.9695(2) -0.1299(3) 0.0487(12) Uani 1 1 d .
C1B C 0.6398(2) 0.63275(18) 0.1428(2) 0.0279(8) Uani 1 1 d .
C2B C 0.5829(2) 0.59189(18) 0.0760(2) 0.0299(8) Uani 1 1 d .
H2B H 0.6080 0.5699 0.0443 0.036 Uiso 1 1 calc R
C3B C 0.4899(2) 0.58299(18) 0.0553(2) 0.0298(8) Uani 1 1 d .
H3B H 0.4532 0.5556 0.0102 0.036 Uiso 1 1 calc R
C4B C 0.4526(2) 0.61531(18) 0.1025(2) 0.0281(8) Uani 1 1 d .
C5B C 0.5076(3) 0.6562(2) 0.1690(2) 0.0365(9) Uani 1 1 d .
H5B H 0.4825 0.6779 0.2008 0.044 Uiso 1 1 calc R
C6B C 0.5991(3) 0.66481(19) 0.1882(2) 0.0334(9) Uani 1 1 d .
H6B H 0.6349 0.6929 0.2328 0.040 Uiso 1 1 calc R
C7B C 0.7412(2) 0.64125(18) 0.1618(2) 0.0258(8) Uani 1 1 d .
H7B H 0.7626 0.5977 0.1508 0.031 Uiso 1 1 calc R
C8B C 0.7520(2) 0.69330(17) 0.1011(2) 0.0262(8) Uani 1 1 d .
H8B H 0.6993 0.6872 0.0459 0.031 Uiso 1 1 calc R
C9B C 0.8394(2) 0.67834(17) 0.0901(2) 0.0244(8) Uani 1 1 d .
C10B C 0.9199(2) 0.71639(19) 0.1290(2) 0.0293(8) Uani 1 1 d .
H10B H 0.9211 0.7533 0.1619 0.035 Uiso 1 1 calc R
C11B C 0.9975(2) 0.69973(19) 0.1192(2) 0.0294(8) Uani 1 1 d .
H11B H 1.0509 0.7254 0.1458 0.035 Uiso 1 1 calc R
C12B C 0.9970(2) 0.64547(18) 0.0703(2) 0.0278(8) Uani 1 1 d .
C13B C 0.9176(2) 0.60752(18) 0.0303(2) 0.0297(8) Uani 1 1 d .
H13B H 0.9168 0.5708 -0.0027 0.036 Uiso 1 1 calc R
C14B C 0.8400(2) 0.62457(18) 0.0399(2) 0.0302(8) Uani 1 1 d .
H14B H 0.7863 0.5994 0.0119 0.036 Uiso 1 1 calc R
C15B C 0.2987(2) 0.5807(2) 0.0113(2) 0.0395(10) Uani 1 1 d .
H15D H 0.3000 0.6058 -0.0347 0.059 Uiso 1 1 calc R
H15E H 0.2374 0.5815 0.0075 0.059 Uiso 1 1 calc R
H15F H 0.3166 0.5349 0.0086 0.059 Uiso 1 1 calc R
C16B C 1.0831(3) 0.62859(19) 0.0636(2) 0.0328(9) Uani 1 1 d .
C1C C 0.3640(2) 0.71476(19) 0.2952(2) 0.0320(9) Uani 1 1 d .
C2C C 0.4009(2) 0.75967(18) 0.3628(2) 0.0293(8) Uani 1 1 d .
C3C C 0.4390(3) 0.7346(2) 0.4456(2) 0.0362(9) Uani 1 1 d .
H3C H 0.4646 0.7639 0.4913 0.043 Uiso 1 1 calc R
C4C C 0.4380(3) 0.6648(2) 0.4584(3) 0.0426(11) Uani 1 1 d .
C5C C 0.4039(3) 0.6213(2) 0.3915(3) 0.0466(11) Uani 1 1 d .
H5C H 0.4060 0.5751 0.4009 0.056 Uiso 1 1 calc R
C6C C 0.3668(3) 0.6455(2) 0.3110(3) 0.0400(10) Uani 1 1 d .
H6C H 0.3430 0.6155 0.2660 0.048 Uiso 1 1 calc R
C7C C 0.3213(2) 0.74066(18) 0.2097(2) 0.0307(9) Uani 1 1 d .
H7C H 0.3076 0.7104 0.1655 0.037 Uiso 1 1 calc R
C8C C 0.3008(2) 0.80552(18) 0.1910(2) 0.0259(8) Uani 1 1 d .
C9C C 0.2548(2) 0.82986(18) 0.1026(2) 0.0269(8) Uani 1 1 d .
C10C C 0.2602(3) 0.7939(2) 0.0365(2) 0.0390(10) Uani 1 1 d .
H10C H 0.2928 0.7535 0.0479 0.047 Uiso 1 1 calc R
C11C C 0.2184(3) 0.8173(2) -0.0447(2) 0.0430(11) Uani 1 1 d .
H11C H 0.2233 0.7927 -0.0873 0.052 Uiso 1 1 calc R
C12C C 0.1693(3) 0.8765(2) -0.0641(2) 0.0352(9) Uani 1 1 d .
C13C C 0.1623(3) 0.9132(2) -0.0005(2) 0.0417(10) Uani 1 1 d .
H13C H 0.1286 0.9530 -0.0129 0.050 Uiso 1 1 calc R
C14C C 0.2059(3) 0.88992(19) 0.0819(2) 0.0346(9) Uani 1 1 d .
H14C H 0.2023 0.9154 0.1246 0.042 Uiso 1 1 calc R
C15C C 0.5002(3) 0.6751(3) 0.6065(3) 0.0625(14) Uani 1 1 d .
H15G H 0.5513 0.7014 0.6090 0.094 Uiso 1 1 calc R
H15H H 0.5197 0.6478 0.6562 0.094 Uiso 1 1 calc R
H15I H 0.4514 0.7046 0.6031 0.094 Uiso 1 1 calc R
C16C C 0.1264(3) 0.9030(3) -0.1519(3) 0.0496(12) Uani 1 1 d .
C1D C 0.4946(2) 0.85272(17) 0.3398(2) 0.0248(8) Uani 1 1 d .
C2D C 0.5150(2) 0.92031(19) 0.3366(2) 0.0290(8) Uani 1 1 d .
H2D H 0.4742 0.9526 0.3387 0.035 Uiso 1 1 calc R
C3D C 0.5942(2) 0.94160(18) 0.3305(2) 0.0288(8) Uani 1 1 d .
H3D H 0.6061 0.9873 0.3286 0.035 Uiso 1 1 calc R
C4D C 0.6550(2) 0.89368(18) 0.3271(2) 0.0262(8) Uani 1 1 d .
C5D C 0.6377(2) 0.82573(18) 0.3323(2) 0.0302(9) Uani 1 1 d .
H5D H 0.6795 0.7936 0.3318 0.036 Uiso 1 1 calc R
C6D C 0.5583(2) 0.80556(19) 0.3384(2) 0.0314(9) Uani 1 1 d .
H6D H 0.5473 0.7599 0.3416 0.038 Uiso 1 1 calc R
C7D C 0.4054(2) 0.83347(18) 0.3443(2) 0.0281(8) Uani 1 1 d .
H7D H 0.4029 0.8591 0.3908 0.034 Uiso 1 1 calc R
C8D C 0.3201(2) 0.85561(17) 0.2613(2) 0.0250(8) Uani 1 1 d .
H8D H 0.3370 0.8981 0.2434 0.030 Uiso 1 1 calc R
C9D C 0.2365(2) 0.87010(18) 0.2769(2) 0.0248(8) Uani 1 1 d .
C10D C 0.1785(2) 0.81881(18) 0.2799(2) 0.0281(8) Uani 1 1 d .
H10D H 0.1918 0.7742 0.2733 0.034 Uiso 1 1 calc R
C11D C 0.1014(2) 0.83385(18) 0.2925(2) 0.0299(9) Uani 1 1 d .
H11D H 0.0642 0.7992 0.2958 0.036 Uiso 1 1 calc R
C12D C 0.0797(2) 0.90026(18) 0.3003(2) 0.0256(8) Uani 1 1 d .
C13D C 0.1379(2) 0.95147(18) 0.2996(2) 0.0281(8) Uani 1 1 d .
H13D H 0.1249 0.9961 0.3066 0.034 Uiso 1 1 calc R
C14D C 0.2152(2) 0.93586(18) 0.2886(2) 0.0268(8) Uani 1 1 d .
H14D H 0.2543 0.9705 0.2891 0.032 Uiso 1 1 calc R
C15D C 0.7509(3) 0.9762(2) 0.3080(3) 0.0516(12) Uani 1 1 d .
H15J H 0.7003 0.9936 0.2586 0.077 Uiso 1 1 calc R
H15K H 0.8069 0.9800 0.3014 0.077 Uiso 1 1 calc R
H15L H 0.7568 1.0016 0.3564 0.077 Uiso 1 1 calc R
C16D C -0.0087(3) 0.9167(2) 0.3049(2) 0.0348(9) Uani 1 1 d .
F1A F 0.6685(2) 0.97614(13) -0.17229(17) 0.0654(8) Uani 1 1 d .
F2A F 0.5333(2) 0.95288(14) -0.18693(19) 0.0797(10) Uani 1 1 d .
F3A F 0.6118(2) 1.03171(12) -0.10282(17) 0.0638(8) Uani 1 1 d .
F1B F 1.10692(16) 0.67556(12) 0.02081(16) 0.0513(7) Uani 1 1 d .
F2B F 1.15698(15) 0.62380(13) 0.13854(15) 0.0502(6) Uani 1 1 d .
F3B F 1.07885(15) 0.56992(12) 0.02375(15) 0.0463(6) Uani 1 1 d .
F1C F 0.1094(3) 0.85567(18) -0.20803(18) 0.1262(17) Uani 1 1 d .
F2C F 0.1811(2) 0.94570(17) -0.16708(17) 0.0770(9) Uani 1 1 d .
F3C F 0.04998(18) 0.93715(17) -0.17047(15) 0.0748(9) Uani 1 1 d .
F1D F -0.08117(15) 0.91569(13) 0.22887(14) 0.0492(6) Uani 1 1 d .
F2D F -0.02899(16) 0.87229(12) 0.35158(15) 0.0480(6) Uani 1 1 d .
F3D F -0.00861(15) 0.97753(11) 0.33736(15) 0.0442(6) Uani 1 1 d .
O4A O 0.92133(19) 0.57459(14) 0.45552(16) 0.0420(7) Uani 1 1 d .
O4B O 0.36130(16) 0.61011(13) 0.08894(16) 0.0356(6) Uani 1 1 d .
O4C O 0.4677(2) 0.63302(16) 0.5343(2) 0.0599(9) Uani 1 1 d .
O4D O 0.73450(16) 0.90785(12) 0.31902(16) 0.0328(6) Uani 1 1 d .

loop_
_atom_site_aniso_label
_atom_site_aniso_U_11
_atom_site_aniso_U_22
_atom_site_aniso_U_33
_atom_site_aniso_U_23
_atom_site_aniso_U_13
_atom_site_aniso_U_12
C1A 0.0269(19) 0.034(2) 0.0252(19) -0.0025(17) 0.0117(16) 0.0002(16)
C2A 0.0211(18) 0.031(2) 0.0240(19) 0.0000(16) 0.0093(15) 0.0000(15)
C3A 0.035(2) 0.031(2) 0.029(2) -0.0054(17) 0.0162(17) -0.0008(17)
C4A 0.028(2) 0.038(2) 0.027(2) 0.0070(18) 0.0106(16) 0.0028(17)
C5A 0.037(2) 0.034(2) 0.024(2) -0.0092(17) 0.0118(17) -0.0072(17)
C6A 0.035(2) 0.036(2) 0.028(2) -0.0062(18) 0.0164(17) -0.0021(17)
C7A 0.030(2) 0.028(2) 0.028(2) -0.0052(16) 0.0130(16) 0.0011(16)
C8A 0.0220(18) 0.034(2) 0.029(2) -0.0046(17) 0.0115(16) -0.0030(16)
C9A 0.0250(19) 0.033(2) 0.029(2) -0.0027(17) 0.0095(16) -0.0021(16)
C10A 0.065(3) 0.040(3) 0.033(2) -0.004(2) 0.023(2) 0.008(2)
C11A 0.072(3) 0.036(3) 0.050(3) 0.002(2) 0.032(3) 0.012(2)
C12A 0.044(2) 0.035(2) 0.044(3) 0.0012(19) 0.020(2) 0.0041(19)
C13A 0.044(2) 0.040(2) 0.036(2) 0.0031(19) 0.018(2) 0.003(2)
C14A 0.045(2) 0.033(2) 0.028(2) -0.0023(18) 0.0168(18) 0.0044(18)
C15A 0.051(3) 0.058(3) 0.026(2) 0.009(2) 0.009(2) -0.005(2)
C16A 0.063(3) 0.033(3) 0.046(3) 0.001(2) 0.019(3) 0.011(2)
C1B 0.0283(19) 0.028(2) 0.0272(19) -0.0031(16) 0.0121(16) -0.0015(16)
C2B 0.030(2) 0.029(2) 0.036(2) -0.0033(17) 0.0188(17) 0.0017(16)
C3B 0.030(2) 0.029(2) 0.026(2) -0.0064(16) 0.0089(16) -0.0046(16)
C4B 0.0214(18) 0.029(2) 0.033(2) 0.0035(17) 0.0107(16) 0.0025(15)
C5B 0.033(2) 0.045(2) 0.034(2) -0.0088(19) 0.0176(18) 0.0029(18)
C6B 0.034(2) 0.035(2) 0.036(2) -0.0085(18) 0.0195(18) -0.0019(17)
C7B 0.0239(18) 0.028(2) 0.0248(19) -0.0029(16) 0.0096(15) -0.0007(15)
C8B 0.0261(19) 0.026(2) 0.0249(19) -0.0016(16) 0.0100(15) 0.0000(15)
C9B 0.0255(19) 0.0267(19) 0.0211(18) 0.0031(15) 0.0101(15) 0.0044(15)
C10B 0.028(2) 0.030(2) 0.0258(19) -0.0060(16) 0.0074(16) -0.0007(16)
C11B 0.0197(18) 0.034(2) 0.028(2) -0.0010(17) 0.0044(15) -0.0023(16)
C12B 0.0256(19) 0.033(2) 0.0259(19) 0.0052(16) 0.0120(16) 0.0041(16)
C13B 0.031(2) 0.028(2) 0.031(2) -0.0070(17) 0.0143(17) -0.0010(16)
C14B 0.028(2) 0.031(2) 0.029(2) -0.0028(17) 0.0100(16) -0.0049(16)
C15B 0.026(2) 0.061(3) 0.030(2) -0.004(2) 0.0107(18) -0.0018(19)
C16B 0.031(2) 0.032(2) 0.033(2) 0.0001(18) 0.0115(18) 0.0017(17)
C1C 0.029(2) 0.033(2) 0.039(2) 0.0041(18) 0.0192(18) 0.0026(17)
C2C 0.0269(19) 0.033(2) 0.031(2) 0.0073(17) 0.0150(16) 0.0050(16)
C3C 0.038(2) 0.038(2) 0.034(2) 0.0053(18) 0.0165(18) 0.0010(18)
C4C 0.048(3) 0.047(3) 0.037(2) 0.024(2) 0.023(2) 0.010(2)
C5C 0.054(3) 0.036(2) 0.054(3) 0.010(2) 0.027(2) 0.004(2)
C6C 0.044(2) 0.030(2) 0.046(3) 0.005(2) 0.020(2) 0.0024(19)
C7C 0.029(2) 0.030(2) 0.036(2) -0.0048(17) 0.0172(18) -0.0044(16)
C8C 0.0226(18) 0.027(2) 0.030(2) -0.0001(16) 0.0139(16) -0.0009(15)
C9C 0.0245(19) 0.031(2) 0.0240(19) -0.0029(16) 0.0096(15) -0.0029(16)
C10C 0.048(3) 0.037(2) 0.037(2) -0.0048(19) 0.023(2) 0.0052(19)
C11C 0.052(3) 0.050(3) 0.030(2) -0.009(2) 0.021(2) -0.002(2)
C12C 0.034(2) 0.045(2) 0.026(2) 0.0001(18) 0.0125(17) -0.0041(18)
C13C 0.041(2) 0.054(3) 0.028(2) 0.003(2) 0.0132(19) 0.012(2)
C14C 0.040(2) 0.039(2) 0.025(2) 0.0017(18) 0.0149(18) 0.0069(19)
C15C 0.062(3) 0.067(3) 0.046(3) -0.002(3) 0.012(2) -0.014(3)
C16C 0.048(3) 0.069(3) 0.028(2) 0.000(2) 0.013(2) 0.001(3)
C1D 0.0251(18) 0.028(2) 0.0199(18) -0.0031(15) 0.0081(15) 0.0017(15)
C2D 0.0216(18) 0.034(2) 0.028(2) -0.0024(17) 0.0078(16) 0.0081(16)
C3D 0.027(2) 0.025(2) 0.030(2) -0.0007(16) 0.0082(16) 0.0007(16)
C4D 0.0231(18) 0.035(2) 0.0192(18) -0.0030(16) 0.0075(15) 0.0000(16)
C5D 0.029(2) 0.029(2) 0.035(2) -0.0055(17) 0.0167(17) 0.0030(16)
C6D 0.034(2) 0.028(2) 0.032(2) -0.0019(17) 0.0143(17) -0.0005(17)
C7D 0.0280(19) 0.033(2) 0.0233(19) -0.0007(16) 0.0107(16) 0.0039(16)
C8D 0.0255(19) 0.0242(19) 0.0249(19) 0.0049(15) 0.0107(15) 0.0023(15)
C9D 0.0239(18) 0.029(2) 0.0173(17) 0.0028(15) 0.0053(14) -0.0005(15)
C10D 0.030(2) 0.026(2) 0.0262(19) -0.0045(16) 0.0099(16) -0.0019(16)
C11D 0.029(2) 0.029(2) 0.030(2) -0.0009(17) 0.0124(17) -0.0080(16)
C12D 0.0237(18) 0.030(2) 0.0235(18) 0.0011(16) 0.0104(15) 0.0014(15)
C13D 0.030(2) 0.027(2) 0.028(2) 0.0006(16) 0.0132(16) 0.0037(16)
C14D 0.0230(19) 0.028(2) 0.027(2) 0.0007(16) 0.0089(16) -0.0045(16)
C15D 0.046(3) 0.040(3) 0.079(3) -0.001(2) 0.037(3) -0.005(2)
C16D 0.033(2) 0.040(2) 0.033(2) -0.0009(19) 0.0160(19) -0.0042(18)
F1A 0.097(2) 0.0510(17) 0.0666(18) 0.0180(14) 0.0521(17) 0.0164(15)
F2A 0.068(2) 0.069(2) 0.071(2) 0.0344(17) 0.0024(17) -0.0022(16)
F3A 0.093(2) 0.0376(15) 0.0698(19) 0.0097(14) 0.0438(17) 0.0163(14)
F1B 0.0479(14) 0.0509(15) 0.0701(17) 0.0096(13) 0.0396(14) 0.0035(12)
F2B 0.0270(12) 0.0667(17) 0.0472(15) -0.0034(13) 0.0072(11) 0.0106(11)
F3B 0.0396(13) 0.0465(15) 0.0553(16) -0.0090(12) 0.0230(12) 0.0044(11)
F1C 0.227(5) 0.081(2) 0.0254(16) -0.0066(16) 0.013(2) 0.015(3)
F2C 0.0638(19) 0.114(3) 0.0560(18) 0.0399(18) 0.0287(15) 0.0107(18)
F3C 0.0454(16) 0.135(3) 0.0368(15) 0.0304(17) 0.0115(13) 0.0155(17)
F1D 0.0297(13) 0.0697(17) 0.0417(14) -0.0036(12) 0.0096(11) 0.0038(12)
F2D 0.0474(14) 0.0537(15) 0.0571(15) 0.0078(13) 0.0361(13) -0.0035(12)
F3D 0.0403(13) 0.0436(14) 0.0591(16) -0.0130(12) 0.0312(12) -0.0034(11)
O4A 0.0479(17) 0.0430(17) 0.0285(15) 0.0015(13) 0.0105(13) -0.0014(14)
O4B 0.0255(14) 0.0433(16) 0.0342(15) -0.0064(13) 0.0095(12) -0.0007(12)
O4C 0.062(2) 0.060(2) 0.048(2) 0.0068(17) 0.0157(17) -0.0098(17)
O4D 0.0284(14) 0.0311(15) 0.0417(16) -0.0023(12) 0.0180(12) -0.0017(11)

loop_
_atom_type_symbol
_atom_type_description
_atom_type_scat_dispersion_real
_atom_type_scat_dispersion_imag
_atom_type_scat_source
C C 0.0033 0.0016 'International Tables Vol C Tables 4.2.6.8 and 6.1.1.4'
H H 0.0000 0.0000 'International Tables Vol C Tables 4.2.6.8 and 6.1.1.4'
O O 0.0106 0.0060 'International Tables Vol C Tables 4.2.6.8 and 6.1.1.4'
F F 0.0171 0.0103 'International Tables Vol C Tables 4.2.6.8 and 6.1.1.4'

loop_
_geom_angle_atom_site_label_1
_geom_angle_atom_site_label_2
_geom_angle_atom_site_label_3
_geom_angle
C2A C1A C6A 118.7(3)
C2A C1A C7A 120.4(3)
C6A C1A C7A 120.9(3)
C3A C2A C1A 120.0(3)
C3A C2A C7B 122.0(3)
C1A C2A C7B 117.9(3)
C2A C3A C4A 120.9(3)
O4A C4A C5A 124.5(3)
O4A C4A C3A 116.2(3)
C5A C4A C3A 119.2(3)
C4A C5A C6A 119.4(3)
C5A C6A C1A 121.7(3)
C8A C7A C1A 123.0(3)
C7A C8A C9A 122.6(3)
C7A C8A C8B 118.5(3)
C9A C8A C8B 118.7(3)
C14A C9A C10A 116.5(4)
C14A C9A C8A 120.9(3)
C10A C9A C8A 122.6(3)
C11A C10A C9A 121.5(4)
C10A C11A C12A 120.8(4)
C13A C12A C11A 118.9(4)
C13A C12A C16A 119.1(4)
C11A C12A C16A 121.8(4)
C12A C13A C14A 120.4(4)
C13A C14A C9A 121.9(4)
F2A C16A F1A 105.8(4)
F2A C16A F3A 107.1(4)
F1A C16A F3A 105.2(4)
F2A C16A C12A 112.5(4)
F1A C16A C12A 112.7(4)
F3A C16A C12A 112.9(4)
C6B C1B C2B 116.8(3)
C6B C1B C7B 123.5(3)
C2B C1B C7B 119.7(3)
C3B C2B C1B 122.1(3)
C4B C3B C2B 119.0(3)
C3B C4B C5B 119.9(3)
C3B C4B O4B 124.7(3)
C5B C4B O4B 115.3(3)
C6B C5B C4B 120.3(3)
C5B C6B C1B 121.8(4)
C2A C7B C1B 112.7(3)
C2A C7B C8B 111.9(3)
C1B C7B C8B 110.7(3)
C8A C8B C9B 113.2(3)
C8A C8B C7B 111.7(3)
C9B C8B C7B 110.2(3)
C14B C9B C10B 117.8(3)
C14B C9B C8B 119.5(3)
C10B C9B C8B 122.7(3)
C11B C10B C9B 120.5(3)
C10B C11B C12B 120.7(3)
C11B C12B C13B 119.8(3)
C11B C12B C16B 118.5(3)
C13B C12B C16B 121.7(3)
C14B C13B C12B 119.4(3)
C13B C14B C9B 121.8(3)
F2B C16B F3B 105.9(3)
F2B C16B F1B 104.7(3)
F3B C16B F1B 105.5(3)
F2B C16B C12B 113.2(3)
F3B C16B C12B 113.7(3)
F1B C16B C12B 113.0(3)
C2C C1C C6C 119.5(4)
C2C C1C C7C 119.6(3)
C6C C1C C7C 120.9(4)
C1C C2C C3C 119.5(3)
C1C C2C C7D 118.4(3)
C3C C2C C7D 121.9(3)
C2C C3C C4C 119.0(4)
O4C C4C C5C 113.1(4)
O4C C4C C3C 126.1(4)
C5C C4C C3C 120.8(4)
C6C C5C C4C 120.2(4)
C5C C6C C1C 121.0(4)
C8C C7C C1C 123.5(3)
C7C C8C C9C 122.0(3)
C7C C8C C8D 119.5(3)
C9C C8C C8D 118.5(3)
C14C C9C C10C 116.9(3)
C14C C9C C8C 121.4(3)
C10C C9C C8C 121.6(3)
C11C C10C C9C 121.1(4)
C10C C11C C12C 121.2(4)
C11C C12C C13C 119.4(4)
C11C C12C C16C 121.1(4)
C13C C12C C16C 119.5(4)
C12C C13C C14C 119.4(4)
C9C C14C C13C 122.0(4)
F1C C16C F3C 108.6(4)
F1C C16C F2C 104.1(4)
F3C C16C F2C 104.5(4)
F1C C16C C12C 112.6(4)
F3C C16C C12C 113.5(4)
F2C C16C C12C 112.8(4)
C2D C1D C6D 117.3(3)
C2D C1D C7D 119.3(3)
C6D C1D C7D 123.4(3)
C1D C2D C3D 122.5(3)
C4D C3D C2D 118.9(3)
O4D C4D C3D 124.8(3)
O4D C4D C5D 115.3(3)
C3D C4D C5D 119.9(3)
C4D C5D C6D 120.2(3)
C5D C6D C1D 121.1(3)
C2C C7D C1D 113.0(3)
C2C C7D C8D 111.6(3)
C1D C7D C8D 110.0(3)
C8C C8D C9D 113.2(3)
C8C C8D C7D 111.3(3)
C9D C8D C7D 111.6(3)
C14D C9D C10D 117.8(3)
C14D C9D C8D 120.2(3)
C10D C9D C8D 122.0(3)
C11D C10D C9D 120.6(3)
C12D C11D C10D 120.2(3)
C11D C12D C13D 119.7(3)
C11D C12D C16D 120.0(3)
C13D C12D C16D 120.3(3)
C14D C13D C12D 119.5(3)
C13D C14D C9D 122.0(3)
F3D C16D F1D 106.2(3)
F3D C16D F2D 106.6(3)
F1D C16D F2D 105.5(3)
F3D C16D C12D 113.4(3)
F1D C16D C12D 112.0(3)
F2D C16D C12D 112.5(3)
C4A O4A C15A 117.3(3)
C4B O4B C15B 116.6(3)
C4C O4C C15C 116.3(4)
C4D O4D C15D 116.7(3)

loop_
_geom_bond_atom_site_label_1
_geom_bond_atom_site_label_2
_geom_bond_distance
C1A C2A 1.389(5)
C1A C6A 1.397(5)
C1A C7A 1.455(5)
C2A C3A 1.381(5)
C2A C7B 1.523(5)
C3A C4A 1.406(5)
C4A O4A 1.359(4)
C4A C5A 1.385(5)
C5A C6A 1.386(5)
C7A C8A 1.352(5)
C8A C9A 1.466(5)
C8A C8B 1.525(5)
C9A C14A 1.394(5)
C9A C10A 1.401(5)
C10A C11A 1.369(6)
C11A C12A 1.386(6)
C12A C13A 1.372(5)
C12A C16A 1.494(6)
C13A C14A 1.379(5)
C15A O4A 1.430(4)
C16A F2A 1.327(5)
C16A F1A 1.339(5)
C16A F3A 1.341(5)
C1B C6B 1.391(5)
C1B C2B 1.394(5)
C1B C7B 1.525(5)
C2B C3B 1.389(5)
C3B C4B 1.379(5)
C4B C5B 1.382(5)
C4B O4B 1.386(4)
C5B C6B 1.370(5)
C7B C8B 1.551(5)
C8B C9B 1.532(5)
C9B C14B 1.389(5)
C9B C10B 1.394(5)
C10B C11B 1.376(5)
C11B C12B 1.377(5)
C12B C13B 1.382(5)
C12B C16B 1.481(5)
C13B C14B 1.375(5)
C15B O4B 1.424(4)
C16B F2B 1.341(4)
C16B F3B 1.346(4)
C16B F1B 1.355(4)
C1C C2C 1.397(5)
C1C C6C 1.399(5)
C1C C7C 1.452(5)
C2C C3C 1.405(5)
C2C C7D 1.509(5)
C3C C4C 1.406(5)
C4C O4C 1.364(5)
C4C C5C 1.369(6)
C5C C6C 1.365(6)
C7C C8C 1.333(5)
C8C C9C 1.485(5)
C8C C8D 1.512(5)
C9C C14C 1.386(5)
C9C C10C 1.403(5)
C10C C11C 1.370(5)
C11C C12C 1.372(6)
C12C C13C 1.383(5)
C12C C16C 1.490(6)
C13C C14C 1.389(5)
C15C O4C 1.418(5)
C16C F1C 1.303(5)
C16C F3C 1.315(5)
C16C F2C 1.330(5)
C1D C2D 1.388(5)
C1D C6D 1.396(5)
C1D C7D 1.522(5)
C2D C3D 1.392(5)
C3D C4D 1.384(5)
C4D O4D 1.378(4)
C4D C5D 1.388(5)
C5D C6D 1.388(5)
C7D C8D 1.570(5)
C8D C9D 1.515(5)
C9D C14D 1.388(5)
C9D C10D 1.397(5)
C10D C11D 1.387(5)
C11D C12D 1.386(5)
C12D C13D 1.386(5)
C12D C16D 1.496(5)
C13D C14D 1.376(5)
C15D O4D 1.412(5)
C16D F3D 1.336(4)
C16D F1D 1.339(4)
C16D F2D 1.340(4)
